data_4342184
loop_
_publ_author_name
'Siddiqui, Mujahuddin M.'
'Mague, Joel T.'
'Balakrishna, Maravanji S.'

_publ_section_title
;
 Construction of the First Rhodium(I) Cyclic Pentameric Structure
 [Rh(CO)Cl{(\m-N(t)BuP)2(C\\tb CPh)2}]5 Using
 (Phenylethynyl)cyclodiphosphazanes.
;
_journal_issue 4
_journal_name_full 'Inorganic chemistry'
_journal_page_first 1200
_journal_page_last 1202
_journal_paper_doi 10.1021/ic5028042
_journal_volume 54
_journal_year 2015
_chemical_formula_moiety 'C24 H28 N2 P2'
_chemical_formula_sum 'C24 H28 N2 P2'
_chemical_formula_weight 406.42
_chemical_name_systematic
;
<i>trans</i>-1,3-Di<i>tert</i>-butyl-2,4-bis(phenylethynyl)
-[1,3,2,4]diazadiphosphetidine 
;
_space_group_crystal_system monoclinic
_space_group_IT_number 14
_space_group_name_Hall '-P 2ybc'
_space_group_name_H-M_alt 'P 1 21/c 1'
_symmetry_space_group_name_Hall '-P 2ybc'
_symmetry_space_group_name_H-M 'P 1 21/c 1'
_atom_sites_solution_hydrogens geom
_atom_sites_solution_primary direct
_atom_sites_solution_secondary difmap
_audit_creation_method SHELXL-2014/6
_cell_angle_alpha 90
_cell_angle_beta 92.2390(10)
_cell_angle_gamma 90
_cell_formula_units_Z 2
_cell_length_a 6.2529(5)
_cell_length_b 9.1433(7)
_cell_length_c 19.0250(14)
_cell_measurement_reflns_used 4815
_cell_measurement_temperature 100(2)
_cell_measurement_theta_max 29.17
_cell_measurement_theta_min 2.47
_cell_volume 1086.87(14)
_computing_cell_refinement 'Bruker SAINT (Bruker-AXS 2009)'
_computing_data_collection 'Bruker APEX2 (Bruker-AXS, 2010)'
_computing_data_reduction 'Bruker SAINT (Bruker-AXS 2009)'
_computing_molecular_graphics 'Bruker SHELXTL(Bruker-AXS 2008)'
_computing_publication_material 'Bruker SHELXTL(Bruker-AXS 2008)'
_computing_structure_refinement 'SHELXL-2014/6 (Sheldrick, 2014)'
_computing_structure_solution 'SHELXS (Sheldrick, 2008)'
_diffrn_ambient_temperature 100(2)
_diffrn_measured_fraction_theta_full 0.989
_diffrn_measured_fraction_theta_max 0.979
_diffrn_measurement_device_type 'Bruker Smart APEX CCD'
_diffrn_measurement_method '\f and \w scans'
_diffrn_radiation_monochromator graphite
_diffrn_radiation_source 'fine-focus sealed tube'
_diffrn_radiation_type MoK\a
_diffrn_radiation_wavelength 0.71073
_diffrn_reflns_av_R_equivalents 0.0407
_diffrn_reflns_av_unetI/netI 0.0304
_diffrn_reflns_Laue_measured_fraction_full 0.989
_diffrn_reflns_Laue_measured_fraction_max 0.979
_diffrn_reflns_limit_h_max 8
_diffrn_reflns_limit_h_min -8
_diffrn_reflns_limit_k_max 12
_diffrn_reflns_limit_k_min 0
_diffrn_reflns_limit_l_max 26
_diffrn_reflns_limit_l_min 0
_diffrn_reflns_number 5074
_diffrn_reflns_point_group_measured_fraction_full 0.989
_diffrn_reflns_point_group_measured_fraction_max 0.979
_diffrn_reflns_theta_full 29.000
_diffrn_reflns_theta_max 29.165
_diffrn_reflns_theta_min 2.143
_exptl_absorpt_coefficient_mu 0.212
_exptl_absorpt_correction_T_max 0.97
_exptl_absorpt_correction_T_min 0.75
_exptl_absorpt_correction_type multi-scan
_exptl_absorpt_process_details 'TWINABS (Sheldrick, 2008b)'
_exptl_crystal_colour yellow
_exptl_crystal_density_diffrn 1.242
_exptl_crystal_density_method 'not measured'
_exptl_crystal_description block
_exptl_crystal_F_000 432
_exptl_crystal_size_max 0.180
_exptl_crystal_size_mid 0.180
_exptl_crystal_size_min 0.160
_exptl_transmission_factor_max 0.967
_exptl_transmission_factor_min 0.753
_refine_diff_density_max 0.379
_refine_diff_density_min -0.306
_refine_diff_density_rms 0.056
_refine_ls_extinction_method none
_refine_ls_goodness_of_fit_ref 1.129
_refine_ls_hydrogen_treatment constr
_refine_ls_matrix_type full
_refine_ls_number_parameters 131
_refine_ls_number_reflns 5074
_refine_ls_number_restraints 0
_refine_ls_restrained_S_all 1.129
_refine_ls_R_factor_all 0.0415
_refine_ls_R_factor_gt 0.0386
_refine_ls_shift/su_max 0.000
_refine_ls_shift/su_mean 0.000
_refine_ls_structure_factor_coef Fsqd
_refine_ls_weighting_details 'w=1/[\s^2^(Fo^2^)+(0.0536P)^2^+1.4138P] where P=(Fo^2^+2Fc^2^)/3'
_refine_ls_weighting_scheme calc
_refine_ls_wR_factor_gt 0.0990
_refine_ls_wR_factor_ref 0.1018
_reflns_Friedel_coverage 0.000
_reflns_number_gt 4778
_reflns_number_total 5074
_reflns_threshold_expression 'I > 2\s(I)'
_cod_data_source_file ic5028042_si_002.cif
_cod_data_source_block MSB480_0m
_cod_depositor_comments
;
 Balancing the opening and closing italics markup tags ("<i>", "</i>")
 in the _chemical_name_systematic data item value.

 Antanas Vaitkus,
 2017-03-30

 Adding full bibliography for 4342183--4342185.cif.
;
_cod_database_code 4342184
_shelx_space_group_comment
;
The symmetry employed for this shelxl refinement is uniquely defined
by the following loop, which should always be used as a source of
symmetry information in preference to the above space-group names.
They are only intended as comments.
;
_shelx_estimated_absorpt_t_min 0.963
_shelx_estimated_absorpt_t_max 0.967
_shelxl_version_number 2014/6

loop_
_space_group_symop_operation_xyz
'x, y, z'
'-x, y+1/2, -z+1/2'
'-x, -y, -z'
'x, -y-1/2, z-1/2'

loop_
_atom_site_label
_atom_site_type_symbol
_atom_site_fract_x
_atom_site_fract_y
_atom_site_fract_z
_atom_site_U_iso_or_equiv
_atom_site_adp_type
_atom_site_occupancy
_atom_site_site_symmetry_order
_atom_site_calc_flag
_atom_site_refinement_flags_posn
_atom_site_refinement_flags_adp
P1 P 0.19438(19) 0.44899(13) 0.99977(6) 0.0131(3) Uani 1 1 d . .
N1 N -0.0480(6) 0.4065(4) 1.0345(2) 0.0134(8) Uani 1 1 d . .
C1 C -0.1289(8) 0.2642(5) 1.0588(3) 0.0157(9) Uani 1 1 d . .
C2 C 0.0621(9) 0.1779(6) 1.0897(3) 0.0216(11) Uani 1 1 d . .
H2A H 0.1649 0.1605 1.0531 0.032 Uiso 1 1 calc R U
H2B H 0.0124 0.0840 1.1078 0.032 Uiso 1 1 calc R U
H2C H 0.1314 0.2339 1.1282 0.032 Uiso 1 1 calc R U
C3 C -0.2383(9) 0.1798(6) 0.9978(3) 0.0238(11) Uani 1 1 d . .
H3A H -0.3570 0.2380 0.9775 0.036 Uiso 1 1 calc R U
H3B H -0.2934 0.0868 1.0152 0.036 Uiso 1 1 calc R U
H3C H -0.1345 0.1606 0.9616 0.036 Uiso 1 1 calc R U
C4 C -0.2914(8) 0.2930(6) 1.1151(3) 0.0198(10) Uani 1 1 d . .
H4A H -0.2220 0.3467 1.1543 0.030 Uiso 1 1 calc R U
H4B H -0.3461 0.1996 1.1322 0.030 Uiso 1 1 calc R U
H4C H -0.4103 0.3511 1.0949 0.030 Uiso 1 1 calc R U
C5 C 0.2107(8) 0.3288(5) 0.9248(3) 0.0164(9) Uani 1 1 d . .
C6 C 0.2484(8) 0.2415(5) 0.8793(3) 0.0160(9) Uani 1 1 d . .
C7 C 0.2869(8) 0.1403(5) 0.8231(3) 0.0151(9) Uani 1 1 d . .
C8 C 0.1234(8) 0.1075(5) 0.7733(3) 0.0193(10) Uani 1 1 d . .
H8 H -0.0139 0.1507 0.7770 0.023 Uiso 1 1 calc R U
C9 C 0.1614(9) 0.0117(6) 0.7185(3) 0.0223(11) Uani 1 1 d . .
H9 H 0.0497 -0.0113 0.6850 0.027 Uiso 1 1 calc R U
C10 C 0.3624(9) -0.0503(5) 0.7126(3) 0.0208(10) Uani 1 1 d . .
H10 H 0.3887 -0.1143 0.6746 0.025 Uiso 1 1 calc R U
C11 C 0.5252(8) -0.0194(5) 0.7621(3) 0.0196(10) Uani 1 1 d . .
H11 H 0.6620 -0.0631 0.7581 0.024 Uiso 1 1 calc R U
C12 C 0.4885(8) 0.0751(5) 0.8174(3) 0.0172(10) Uani 1 1 d . .
H12 H 0.5999 0.0956 0.8514 0.021 Uiso 1 1 calc R U

loop_
_atom_site_aniso_label
_atom_site_aniso_U_11
_atom_site_aniso_U_22
_atom_site_aniso_U_33
_atom_site_aniso_U_23
_atom_site_aniso_U_13
_atom_site_aniso_U_12
P1 0.0141(5) 0.0122(5) 0.0131(6) -0.0004(4) 0.0022(4) 0.0015(4)
N1 0.0143(17) 0.0115(17) 0.015(2) 0.0014(14) 0.0038(14) 0.0014(14)
C1 0.019(2) 0.011(2) 0.017(2) 0.0005(17) 0.0032(18) -0.0014(17)
C2 0.025(2) 0.015(2) 0.025(3) 0.0045(19) 0.004(2) 0.0025(19)
C3 0.027(3) 0.019(2) 0.026(3) -0.007(2) 0.002(2) -0.0051(19)
C4 0.021(2) 0.018(2) 0.020(2) 0.0027(19) 0.0066(19) -0.0017(19)
C5 0.016(2) 0.016(2) 0.017(2) 0.0013(17) 0.0030(18) 0.0025(17)
C6 0.017(2) 0.014(2) 0.018(2) 0.0024(17) 0.0035(18) 0.0001(17)
C7 0.019(2) 0.011(2) 0.016(2) 0.0009(17) 0.0051(17) -0.0005(17)
C8 0.019(2) 0.018(2) 0.021(3) -0.0009(19) 0.0029(19) 0.0023(18)
C9 0.026(3) 0.020(2) 0.020(3) -0.004(2) -0.002(2) 0.001(2)
C10 0.031(3) 0.014(2) 0.017(2) -0.0028(18) 0.0065(19) 0.002(2)
C11 0.021(2) 0.018(2) 0.021(3) -0.0009(19) 0.0072(19) 0.0019(18)
C12 0.018(2) 0.015(2) 0.018(2) -0.0004(18) 0.0035(18) -0.0004(18)

loop_
_atom_type_symbol
_atom_type_description
_atom_type_scat_dispersion_real
_atom_type_scat_dispersion_imag
_atom_type_scat_source
C C 0.0033 0.0016 'International Tables Vol C Tables 4.2.6.8 and 6.1.1.4'
H H 0.0000 0.0000 'International Tables Vol C Tables 4.2.6.8 and 6.1.1.4'
N N 0.0061 0.0033 'International Tables Vol C Tables 4.2.6.8 and 6.1.1.4'
P P 0.1023 0.0942 'International Tables Vol C Tables 4.2.6.8 and 6.1.1.4'

loop_
_geom_angle_atom_site_label_1
_geom_angle_atom_site_label_2
_geom_angle_atom_site_label_3
_geom_angle
_geom_angle_site_symmetry_1
_geom_angle_site_symmetry_3
N1 P1 N1 81.7(2) 3_567 .
N1 P1 C5 102.3(2) 3_567 .
N1 P1 C5 104.1(2) . .
N1 P1 P1 40.85(14) 3_567 3_567
N1 P1 P1 40.83(13) . 3_567
C5 P1 P1 107.58(17) . 3_567
C1 N1 P1 127.7(3) . 3_567
C1 N1 P1 129.5(3) . .
P1 N1 P1 98.3(2) 3_567 .
N1 C1 C4 108.2(4) . .
N1 C1 C2 107.7(4) . .
C4 C1 C2 110.5(4) . .
N1 C1 C3 110.8(4) . .
C4 C1 C3 109.2(4) . .
C2 C1 C3 110.5(4) . .
C1 C2 H2A 109.5 . .
C1 C2 H2B 109.5 . .
H2A C2 H2B 109.5 . .
C1 C2 H2C 109.5 . .
H2A C2 H2C 109.5 . .
H2B C2 H2C 109.5 . .
C1 C3 H3A 109.5 . .
C1 C3 H3B 109.5 . .
H3A C3 H3B 109.5 . .
C1 C3 H3C 109.5 . .
H3A C3 H3C 109.5 . .
H3B C3 H3C 109.5 . .
C1 C4 H4A 109.5 . .
C1 C4 H4B 109.5 . .
H4A C4 H4B 109.5 . .
C1 C4 H4C 109.5 . .
H4A C4 H4C 109.5 . .
H4B C4 H4C 109.5 . .
C6 C5 P1 170.7(5) . .
C5 C6 C7 177.7(5) . .
C8 C7 C12 119.4(4) . .
C8 C7 C6 120.1(4) . .
C12 C7 C6 120.5(5) . .
C9 C8 C7 120.1(5) . .
C9 C8 H8 119.9 . .
C7 C8 H8 119.9 . .
C10 C9 C8 120.0(5) . .
C10 C9 H9 120.0 . .
C8 C9 H9 120.0 . .
C9 C10 C11 120.3(5) . .
C9 C10 H10 119.8 . .
C11 C10 H10 119.8 . .
C12 C11 C10 120.1(5) . .
C12 C11 H11 119.9 . .
C10 C11 H11 119.9 . .
C11 C12 C7 120.0(5) . .
C11 C12 H12 120.0 . .
C7 C12 H12 120.0 . .

loop_
_geom_bond_atom_site_label_1
_geom_bond_atom_site_label_2
_geom_bond_distance
_geom_bond_site_symmetry_2
P1 N1 1.721(4) 3_567
P1 N1 1.721(4) .
P1 C5 1.807(5) .
P1 P1 2.604(2) 3_567
N1 C1 1.477(6) .
N1 P1 1.721(4) 3_567
C1 C4 1.528(7) .
C1 C2 1.530(7) .
C1 C3 1.532(7) .
C2 H2A 0.9800 .
C2 H2B 0.9800 .
C2 H2C 0.9800 .
C3 H3A 0.9800 .
C3 H3B 0.9800 .
C3 H3C 0.9800 .
C4 H4A 0.9800 .
C4 H4B 0.9800 .
C4 H4C 0.9800 .
C5 C6 1.207(7) .
C6 C7 1.441(7) .
C7 C8 1.399(7) .
C7 C12 1.403(6) .
C8 C9 1.390(7) .
C8 H8 0.9500 .
C9 C10 1.387(7) .
C9 H9 0.9500 .
C10 C11 1.388(8) .
C10 H10 0.9500 .
C11 C12 1.387(7) .
C11 H11 0.9500 .
C12 H12 0.9500 .
